data_7200112
loop_
_publ_author_name
'Kendrick, John'
'Gourlay, Matthew D.'
'Neumann, Marcus A.'
'Leusen, Frank J. J.'

_publ_section_title
;
 Predicting spontaneous racemate resolution using recent developments in
 crystal structure prediction
;
_journal_issue 11
_journal_name_full CrystEngComm
_journal_page_first 2391
_journal_page_last 2399
_journal_paper_doi 10.1039/b909038j
_journal_volume 11
_journal_year 2009
_space_group_IT_number 4
_symmetry_cell_setting monoclinic
_symmetry_Int_Tables_number 4
_symmetry_space_group_name_Hall 'P 2yb'
_symmetry_space_group_name_H-M 'P 1 21 1'
_cell_angle_alpha 90.000000
_cell_angle_beta 105.663154
_cell_angle_gamma 90.000000
_cell_length_a 7.593325
_cell_length_b 7.712638
_cell_length_c 4.803786
_cell_volume 270.885
_cod_data_source_file 5HMO_enantiopure.cif
_cod_data_source_block 5HMO_E_20
_cod_original_sg_symbol_H-M 'P 2_1'
_cod_struct_determination_method theoretical
_cod_database_code 7200112

loop_
_symmetry_equiv_pos_site_id
_symmetry_equiv_pos_as_xyz
1 x,y,z
2 -x,y+1/2,-z

loop_
_atom_site_label
_atom_site_type_symbol
_atom_site_fract_x
_atom_site_fract_y
_atom_site_fract_z
C16 C 0.239305 1.120133 0.574614
C17 C 0.308810 0.931612 0.611408
O18 O 0.180000 0.841391 0.740900
C19 C 0.082835 0.963163 0.842229
N20 N 0.122868 1.122642 0.770171
O21 O -0.027259 0.922006 0.982298
C22 C 0.500567 0.914497 0.813414
O23 O 0.619291 1.006826 0.681800
H24 H 0.351942 1.213204 0.637522
H25 H 0.159248 1.148869 0.353294
H26 H 0.301564 0.867005 0.405734
H27 H 0.067033 1.231439 0.837536
H28 H 0.504376 0.968158 1.028520
H29 H 0.535902 0.775691 0.839712
H30 H 0.745970 0.989824 0.802121
